data_2019013
loop_
_publ_author_name
'Tao, Jian-Qing'
'Mao, Dan'
'Wang, Jun'

_publ_section_title
;
 Magnetic investigations of a two-dimensional coordination polymer with a
 three-dimensional supramolecular framework:
 poly[[bis[\m~2~-1,4-bis(1,2,4-triazol-1-yl)butane]bis(thiocyanato-\k<i>N</i>)cobalt(II)]
 dihydrate]
;
_journal_coeditor_code WQ3033
_journal_issue 6
_journal_name_full 'Acta Crystallographica Section C'
_journal_page_first 597
_journal_page_last 600
_journal_paper_doi 10.1107/S0108270113011153
_journal_volume 69
_journal_year 2013
_chemical_formula_iupac '[Co (N C S)2 (C8 H12 N6)2] , 2H2 O'
_chemical_formula_moiety 'C18 H24 Co N14 S2, 2(H2 O)'
_chemical_formula_sum 'C18 H28 Co N14 O2 S2'
_chemical_formula_weight 595.61
_chemical_name_systematic
'Poly[[bis[\m~2~-1,4-bis(1,2,4-triazol-1-yl)butane]bis(thiocyanato-\k<i>N</i>)cobalt(II)] dihydrate]'
_space_group_IT_number 2
_symmetry_cell_setting triclinic
_symmetry_space_group_name_Hall '-P 1'
_symmetry_space_group_name_H-M 'P -1'
_atom_sites_solution_hydrogens geom
_atom_sites_solution_primary direct
_atom_sites_solution_secondary difmap
_audit_creation_method SHELXL97
_cell_angle_alpha 113.988(2)
_cell_angle_beta 91.893(3)
_cell_angle_gamma 94.895(2)
_cell_formula_units_Z 1
_cell_length_a 7.7131(11)
_cell_length_b 9.2600(13)
_cell_length_c 10.2716(15)
_cell_measurement_reflns_used 2719
_cell_measurement_temperature 293(2)
_cell_measurement_theta_max 22.77
_cell_measurement_theta_min 2.18
_cell_volume 665.97(17)
_computing_cell_refinement 'SAINT (Bruker, 2000)'
_computing_data_collection 'SMART (Bruker, 2000)'
_computing_data_reduction 'SAINT (Bruker, 2000)'
_computing_molecular_graphics 'DIAMOND (Brandenburg, 1999)'
_computing_publication_material 'SHELXL97 (Sheldrick, 2008)'
_computing_structure_refinement 'SHELXL97 (Sheldrick, 2008)'
_computing_structure_solution 'SHELXTL (Sheldrick, 2008)'
_diffrn_ambient_temperature 293(2)
_diffrn_measured_fraction_theta_full 0.980
_diffrn_measured_fraction_theta_max 0.980
_diffrn_measurement_device_type 'Bruker SMART CCD area-detector'
_diffrn_measurement_method '\f and \w'
_diffrn_radiation_monochromator graphite
_diffrn_radiation_source 'fine-focus sealed tube'
_diffrn_radiation_type MoK\a
_diffrn_radiation_wavelength 0.71073
_diffrn_reflns_av_R_equivalents 0.1031
_diffrn_reflns_av_sigmaI/netI 0.0766
_diffrn_reflns_limit_h_max 9
_diffrn_reflns_limit_h_min -9
_diffrn_reflns_limit_k_max 10
_diffrn_reflns_limit_k_min -11
_diffrn_reflns_limit_l_max 12
_diffrn_reflns_limit_l_min -9
_diffrn_reflns_number 3422
_diffrn_reflns_theta_full 25.35
_diffrn_reflns_theta_max 25.35
_diffrn_reflns_theta_min 2.18
_exptl_absorpt_coefficient_mu 0.847
_exptl_absorpt_correction_T_max 0.851
_exptl_absorpt_correction_T_min 0.837
_exptl_absorpt_correction_type multi-scan
_exptl_absorpt_process_details '(SADABS; Bruker, 2000)'
_exptl_crystal_colour red
_exptl_crystal_density_diffrn 1.485
_exptl_crystal_density_method 'not measured'
_exptl_crystal_description block
_exptl_crystal_F_000 309
_exptl_crystal_size_max 0.21
_exptl_crystal_size_mid 0.20
_exptl_crystal_size_min 0.19
_refine_diff_density_max 0.631
_refine_diff_density_min -0.618
_refine_ls_extinction_method none
_refine_ls_goodness_of_fit_ref 1.007
_refine_ls_hydrogen_treatment mixed
_refine_ls_matrix_type full
_refine_ls_number_parameters 175
_refine_ls_number_reflns 2440
_refine_ls_number_restraints 3
_refine_ls_restrained_S_all 1.007
_refine_ls_R_factor_all 0.0505
_refine_ls_R_factor_gt 0.0482
_refine_ls_shift/su_max 0.000
_refine_ls_shift/su_mean 0.000
_refine_ls_structure_factor_coef Fsqd
_refine_ls_weighting_details 'calc w = 1/[\s^2^(Fo^2^)+(0.0700P)^2^+0.2000P] where P=(Fo^2^+2Fc^2^)/3'
_refine_ls_weighting_scheme calc
_refine_ls_wR_factor_gt 0.1211
_refine_ls_wR_factor_ref 0.1232
_reflns_number_gt 2197
_reflns_number_total 2440
_reflns_threshold_expression I>2\s(I)
_cod_data_source_file wq3033.cif
_cod_data_source_block I
_cod_database_code 2019013
_cod_database_fobs_code 2019013

loop_
_symmetry_equiv_pos_as_xyz
'x, y, z'
'-x, -y, -z'

loop_
_atom_site_type_symbol
_atom_site_label
_atom_site_fract_x
_atom_site_fract_y
_atom_site_fract_z
_atom_site_U_iso_or_equiv
_atom_site_adp_type
_atom_site_calc_flag
_atom_site_refinement_flags
_atom_site_occupancy
_atom_site_symmetry_multiplicity
Co Co1 0.5000 0.5000 0.0000 0.02759(19) Uani d S 1 2
S S1 0.79068(14) 0.08862(13) 0.04577(12) 0.0701(3) Uani d . 1 1
N N1 0.4094(3) 0.5355(3) 0.2037(2) 0.0352(5) Uani d . 1 1
N N2 0.3565(3) 0.6538(3) 0.4339(3) 0.0435(6) Uani d . 1 1
N N3 0.3079(3) 0.4953(3) 0.3821(3) 0.0407(5) Uani d . 1 1
N N4 0.7507(3) 0.6156(3) 0.1056(2) 0.0329(5) Uani d . 1 1
N N5 1.0118(3) 0.6616(3) 0.2241(3) 0.0514(7) Uani d . 1 1
N N6 0.9583(3) 0.7986(3) 0.2286(2) 0.0364(5) Uani d . 1 1
N N7 0.5748(3) 0.2793(3) -0.0191(3) 0.0402(5) Uani d . 1 1
C C1 0.4167(4) 0.6720(3) 0.3229(3) 0.0395(6) Uani d . 1 1
H H1 0.4605 0.7702 0.3260 0.047 Uiso calc R 1 1
C C2 0.3399(4) 0.4279(3) 0.2462(3) 0.0406(6) Uani d . 1 1
H H2 0.3168 0.3198 0.1884 0.049 Uiso calc R 1 1
C C3 0.2280(4) 0.4210(4) 0.4700(4) 0.0523(8) Uani d . 1 1
H H3A 0.2762 0.4781 0.5680 0.063 Uiso calc R 1 1
H H3B 0.2575 0.3126 0.4368 0.063 Uiso calc R 1 1
C C4 0.0317(4) 0.4190(4) 0.4660(3) 0.0473(7) Uani d . 1 1
H H4A -0.0151 0.3680 0.3672 0.057 Uiso calc R 1 1
H H4B -0.0143 0.3549 0.5144 0.057 Uiso calc R 1 1
C C5 1.0851(4) 0.9910(3) 0.4650(3) 0.0411(6) Uani d . 1 1
H H5A 1.1411 0.9079 0.4790 0.049 Uiso calc R 1 1
H H5B 1.1613 1.0894 0.5117 0.049 Uiso calc R 1 1
C C6 1.0645(4) 0.9504(4) 0.3058(3) 0.0467(7) Uani d . 1 1
H H6A 1.0102 1.0337 0.2909 0.056 Uiso calc R 1 1
H H6B 1.1788 0.9452 0.2684 0.056 Uiso calc R 1 1
C C7 0.8834(4) 0.5563(3) 0.1485(3) 0.0465(7) Uani d . 1 1
H H7 0.8836 0.4484 0.1261 0.056 Uiso calc R 1 1
C C8 0.8043(4) 0.7683(3) 0.1582(3) 0.0399(6) Uani d . 1 1
H H8 0.7419 0.8447 0.1473 0.048 Uiso calc R 1 1
C C9 0.6606(4) 0.1986(3) 0.0080(3) 0.0375(6) Uani d . 1 1
O O1 0.5035(6) 0.9225(5) 0.6903(4) 0.1209(15) Uani d D 1 1
H H1A 0.430(8) 0.859(8) 0.629(6) 0.181 Uiso d D 1 1
H H1B 0.479(10) 0.934(9) 0.771(3) 0.181 Uiso d D 1 1

loop_
_atom_site_aniso_label
_atom_site_aniso_U_11
_atom_site_aniso_U_22
_atom_site_aniso_U_33
_atom_site_aniso_U_12
_atom_site_aniso_U_13
_atom_site_aniso_U_23
Co1 0.0293(3) 0.0259(3) 0.0267(3) 0.00047(18) -0.00347(18) 0.01083(19)
S1 0.0788(7) 0.0725(6) 0.0840(7) 0.0313(5) 0.0058(5) 0.0531(6)
N1 0.0339(11) 0.0381(12) 0.0328(12) 0.0025(9) 0.0023(9) 0.0142(9)
N2 0.0400(13) 0.0503(14) 0.0346(12) -0.0009(11) -0.0010(10) 0.0130(10)
N3 0.0367(12) 0.0496(14) 0.0406(13) 0.0031(11) 0.0036(10) 0.0238(11)
N4 0.0316(11) 0.0325(11) 0.0319(11) -0.0006(9) -0.0052(9) 0.0118(9)
N5 0.0422(14) 0.0414(14) 0.0583(16) 0.0014(11) -0.0170(12) 0.0102(12)
N6 0.0380(12) 0.0360(12) 0.0298(11) -0.0068(10) -0.0048(9) 0.0105(9)
N7 0.0423(13) 0.0315(12) 0.0464(13) 0.0043(10) -0.0034(10) 0.0162(10)
C1 0.0365(14) 0.0410(15) 0.0369(14) -0.0005(12) 0.0001(11) 0.0131(12)
C2 0.0409(15) 0.0383(15) 0.0412(15) 0.0029(12) 0.0040(12) 0.0152(12)
C3 0.0497(18) 0.068(2) 0.0590(19) 0.0121(16) 0.0142(14) 0.0450(17)
C4 0.0470(17) 0.0527(18) 0.0503(17) 0.0040(14) 0.0104(13) 0.0291(14)
C5 0.0415(15) 0.0366(15) 0.0372(14) -0.0085(12) -0.0097(12) 0.0103(11)
C6 0.0502(17) 0.0410(16) 0.0397(16) -0.0181(13) -0.0075(13) 0.0126(12)
C7 0.0449(16) 0.0319(14) 0.0520(18) 0.0035(12) -0.0141(13) 0.0080(12)
C8 0.0440(15) 0.0336(14) 0.0420(15) -0.0023(12) -0.0093(12) 0.0178(12)
C9 0.0425(15) 0.0325(14) 0.0372(14) 0.0000(12) 0.0012(11) 0.0148(11)
O1 0.117(3) 0.126(3) 0.062(2) -0.040(2) 0.005(2) -0.010(2)

loop_
_atom_type_symbol
_atom_type_description
_atom_type_scat_dispersion_real
_atom_type_scat_dispersion_imag
_atom_type_scat_source
C C 0.0033 0.0016 'International Tables Vol C Tables 4.2.6.8 and 6.1.1.4'
Co Co 0.3494 0.9721 'International Tables Vol C Tables 4.2.6.8 and 6.1.1.4'
S S 0.1246 0.1234 'International Tables Vol C Tables 4.2.6.8 and 6.1.1.4'
N N 0.0061 0.0033 'International Tables Vol C Tables 4.2.6.8 and 6.1.1.4'
H H 0.0000 0.0000 'International Tables Vol C Tables 4.2.6.8 and 6.1.1.4'
O O 0.0106 0.0060 'International Tables Vol C Tables 4.2.6.8 and 6.1.1.4'

loop_
_geom_angle_atom_site_label_1
_geom_angle_atom_site_label_2
_geom_angle_atom_site_label_3
_geom_angle_site_symmetry_1
_geom_angle_site_symmetry_3
_geom_angle
_geom_angle_publ_flag
N7 Co1 N7 2_665 . 180.0 ?
N7 Co1 N1 2_665 . 91.24(9) ?
N7 Co1 N1 . . 88.76(9) y
N7 Co1 N1 2_665 2_665 88.76(9) ?
N7 Co1 N1 . 2_665 91.24(9) ?
N1 Co1 N1 . 2_665 180.00 ?
N7 Co1 N4 2_665 . 89.71(9) ?
N7 Co1 N4 . . 90.29(9) y
N1 Co1 N4 . . 88.55(8) y
N1 Co1 N4 2_665 . 91.45(8) ?
N7 Co1 N4 2_665 2_665 90.29(9) ?
N7 Co1 N4 . 2_665 89.71(9) ?
N1 Co1 N4 . 2_665 91.45(8) ?
N1 Co1 N4 2_665 2_665 88.55(8) ?
N4 Co1 N4 . 2_665 180.0 ?
C2 N1 C1 . . 103.0(2) ?
C2 N1 Co1 . . 128.38(19) ?
C1 N1 Co1 . . 128.58(19) ?
C1 N2 N3 . . 103.0(2) ?
C2 N3 N2 . . 109.5(2) ?
C2 N3 C3 . . 128.4(3) ?
N2 N3 C3 . . 122.1(3) ?
C8 N4 C7 . . 102.3(2) ?
C8 N4 Co1 . . 127.55(18) ?
C7 N4 Co1 . . 129.82(18) ?
C7 N5 N6 . . 102.5(2) ?
C8 N6 N5 . . 109.3(2) ?
C8 N6 C6 . . 129.6(2) ?
N5 N6 C6 . . 121.0(2) ?
C9 N7 Co1 . . 154.4(2) ?
N2 C1 N1 . . 114.0(3) ?
N2 C1 H1 . . 123.0 ?
N1 C1 H1 . . 123.0 ?
N3 C2 N1 . . 110.4(3) ?
N3 C2 H2 . . 124.8 ?
N1 C2 H2 . . 124.8 ?
N3 C3 C4 . . 112.9(2) ?
N3 C3 H3A . . 109.0 ?
C4 C3 H3A . . 109.0 ?
N3 C3 H3B . . 109.0 ?
C4 C3 H3B . . 109.0 ?
H3A C3 H3B . . 107.8 ?
C4 C4 C3 2_566 . 114.4(3) ?
C4 C4 H4A 2_566 . 108.7 ?
C3 C4 H4A . . 108.7 ?
C4 C4 H4B 2_566 . 108.7 ?
C3 C4 H4B . . 108.7 ?
H4A C4 H4B . . 107.6 ?
C5 C5 C6 2_776 . 113.6(3) ?
C5 C5 H5A 2_776 . 108.9 ?
C6 C5 H5A . . 108.9 ?
C5 C5 H5B 2_776 . 108.9 ?
C6 C5 H5B . . 108.9 ?
H5A C5 H5B . . 107.7 ?
N6 C6 C5 . . 111.3(2) ?
N6 C6 H6A . . 109.4 ?
C5 C6 H6A . . 109.4 ?
N6 C6 H6B . . 109.4 ?
C5 C6 H6B . . 109.4 ?
H6A C6 H6B . . 108.0 ?
N5 C7 N4 . . 114.9(3) ?
N5 C7 H7 . . 122.5 ?
N4 C7 H7 . . 122.5 ?
N4 C8 N6 . . 110.9(2) ?
N4 C8 H8 . . 124.5 ?
N6 C8 H8 . . 124.5 ?
N7 C9 S1 . . 177.3(3) ?
H1A O1 H1B . . 111(3) ?

loop_
_geom_bond_atom_site_label_1
_geom_bond_atom_site_label_2
_geom_bond_site_symmetry_2
_geom_bond_distance
_geom_bond_publ_flag
Co1 N7 2_665 2.105(2) ?
Co1 N7 . 2.105(2) y
Co1 N1 . 2.134(2) y
Co1 N1 2_665 2.134(2) ?
Co1 N4 . 2.151(2) y
Co1 N4 2_665 2.151(2) ?
S1 C9 . 1.632(3) ?
N1 C2 . 1.323(4) ?
N1 C1 . 1.350(4) ?
N2 C1 . 1.312(4) ?
N2 N3 . 1.355(4) ?
N3 C2 . 1.319(4) ?
N3 C3 . 1.463(4) ?
N4 C8 . 1.314(3) ?
N4 C7 . 1.345(3) ?
N5 C7 . 1.305(4) ?
N5 N6 . 1.351(3) ?
N6 C8 . 1.316(3) ?
N6 C6 . 1.460(3) ?
N7 C9 . 1.147(3) ?
C1 H1 . 0.9300 ?
C2 H2 . 0.9300 ?
C3 C4 . 1.511(4) ?
C3 H3A . 0.9700 ?
C3 H3B . 0.9700 ?
C4 C4 2_566 1.508(6) ?
C4 H4A . 0.9700 ?
C4 H4B . 0.9700 ?
C5 C5 2_776 1.508(6) ?
C5 C6 . 1.521(4) ?
C5 H5A . 0.9700 ?
C5 H5B . 0.9700 ?
C6 H6A . 0.9700 ?
C6 H6B . 0.9700 ?
C7 H7 . 0.9300 ?
C8 H8 . 0.9300 ?
O1 H1A . 0.826(10) ?
O1 H1B . 0.827(10) ?

loop_
_geom_hbond_atom_site_label_D
_geom_hbond_atom_site_label_H
_geom_hbond_atom_site_label_A
_geom_hbond_site_symmetry_A
_geom_hbond_distance_DH
_geom_hbond_distance_HA
_geom_hbond_distance_DA
_geom_hbond_angle_DHA
O1 H1A N2 . 0.826(10) 2.14(4) 2.899(4) 152(7)
O1 H1B S1 2_666 0.827(10) 2.90(4) 3.620(4) 147(7)
C6 H6B O1 2_776 0.97 2.58 3.430(5) 145.8
C8 H8 S1 1_565 0.93 2.85 3.602(3) 138.7

loop_
_geom_torsion_atom_site_label_1
_geom_torsion_atom_site_label_2
_geom_torsion_atom_site_label_3
_geom_torsion_atom_site_label_4
_geom_torsion_site_symmetry_1
_geom_torsion_site_symmetry_4
_geom_torsion
N7 Co1 N1 C2 2_665 . 147.1(2)
N7 Co1 N1 C2 . . -32.9(2)
N4 Co1 N1 C2 . . -123.2(2)
N4 Co1 N1 C2 2_665 . 56.8(2)
N7 Co1 N1 C1 2_665 . -36.5(2)
N7 Co1 N1 C1 . . 143.5(2)
N4 Co1 N1 C1 . . 53.2(2)
N4 Co1 N1 C1 2_665 . -126.8(2)
C1 N2 N3 C2 . . -0.2(3)
C1 N2 N3 C3 . . -178.4(3)
N7 Co1 N4 C8 2_665 . 2.4(2)
N7 Co1 N4 C8 . . -177.6(2)
N1 Co1 N4 C8 . . -88.8(2)
N1 Co1 N4 C8 2_665 . 91.2(2)
N7 Co1 N4 C7 2_665 . 174.3(3)
N7 Co1 N4 C7 . . -5.7(3)
N1 Co1 N4 C7 . . 83.0(3)
N1 Co1 N4 C7 2_665 . -97.0(3)
C7 N5 N6 C8 . . 0.5(3)
C7 N5 N6 C6 . . 179.2(3)
N1 Co1 N7 C9 . . -72.2(5)
N1 Co1 N7 C9 2_665 . 107.8(5)
N4 Co1 N7 C9 . . 16.3(5)
N4 Co1 N7 C9 2_665 . -163.7(5)
N3 N2 C1 N1 . . 0.1(3)
C2 N1 C1 N2 . . 0.0(3)
Co1 N1 C1 N2 . . -177.09(18)
N2 N3 C2 N1 . . 0.2(3)
C3 N3 C2 N1 . . 178.3(3)
C1 N1 C2 N3 . . -0.1(3)
Co1 N1 C2 N3 . . 176.99(17)
C2 N3 C3 C4 . . -89.8(4)
N2 N3 C3 C4 . . 88.1(4)
N3 C3 C4 C4 . 2_566 -66.7(4)
C8 N6 C6 C5 . . 114.9(3)
N5 N6 C6 C5 . . -63.6(4)
C5 C5 C6 N6 2_776 . -61.6(4)
N6 N5 C7 N4 . . -0.7(4)
C8 N4 C7 N5 . . 0.6(4)
Co1 N4 C7 N5 . . -172.8(2)
C7 N4 C8 N6 . . -0.3(3)
Co1 N4 C8 N6 . . 173.32(18)
N5 N6 C8 N4 . . -0.1(3)
C6 N6 C8 N4 . . -178.7(3)
